data_4316623
loop_
_publ_author_name
'Mar\'ia Alonso'
'M. Angeles Alvarez'
'M. Esther Garc\'ia'
'Daniel Garc\'ia-Viv\'o'
'Miguel A. Ruiz'

_publ_section_title
;
 Chemistry of the Oxophosphinidene Ligand. 1. Electronic Structure of the
 Anionic Complexes [MCp{P(O)R*}(CO)2]- (M = Mo, W; R* = 2,4,6-C6H2tBu3)
 and Their Reactions with H+ and C-Based Electrophiles.
;
_journal_name_full 'Inorganic Chemistry'
_journal_page_first 8962
_journal_page_last 8976
_journal_paper_doi 10.1021/ic101261f
_journal_volume 49
_journal_year 2010
_chemical_compound_source 'synthesis as described'
_chemical_formula_moiety 'C25 H36 Cl1 O3 P1 W1'
_chemical_formula_sum 'C25 H36 Cl O3 P W'
_chemical_formula_weight 634.81
_space_group_IT_number 14
_symmetry_cell_setting monoclinic
_symmetry_Int_Tables_number 14
_symmetry_space_group_name_Hall '-P 2ybc'
_symmetry_space_group_name_H-M 'P 1 21/c 1'
_atom_sites_solution_hydrogens geom
_atom_sites_solution_primary direct
_atom_sites_solution_secondary difmap
_audit_conform_dict_location ftp://ftp.iucr.org/pub/cif_core.dic
_audit_conform_dict_name cif_core.dic
_audit_conform_dict_version 2.2
_audit_creation_method 'WinGX routine CIF_UPDATE'
_cell_angle_alpha 90
_cell_angle_beta 90.019(5)
_cell_angle_gamma 90
_cell_formula_units_Z 4
_cell_length_a 19.021(6)
_cell_length_b 11.003(3)
_cell_length_c 12.516(4)
_cell_measurement_reflns_used 1024
_cell_measurement_temperature 120.0(1)
_cell_measurement_theta_max 27.125
_cell_measurement_theta_min 2.685
_cell_measurement_wavelength 0.71073
_cell_volume 2619.4(14)
_computing_cell_refinement 'Brucker Smart'
_computing_data_collection 'Brucker Smart'
_computing_data_reduction 'Brucker Smart'
_computing_molecular_graphics 'Ortep-3 for Windows (Farrugia, 1997)'
_computing_publication_material 'WinGX publication routines (Farrugia, 1999)'
_computing_structure_refinement 'SHELXL-97 (Sheldrick, 1997)'
_computing_structure_solution 'SHELXS-97 (Sheldrick, 1997)'
_diffrn_ambient_temperature 120.0(1)
_diffrn_measured_fraction_theta_full 0.849
_diffrn_measured_fraction_theta_max 0.871
_diffrn_measurement_device_type 'Smart-CCD-1000 BRUKER'
_diffrn_measurement_method 'omega scans'
_diffrn_radiation_monochromator graphite
_diffrn_radiation_probe x-ray
_diffrn_radiation_source 'fine-focus sealed tube'
_diffrn_radiation_type MoK\a
_diffrn_radiation_wavelength 0.71073
_diffrn_reflns_av_R_equivalents 0.0874
_diffrn_reflns_av_unetI/netI 0.1014
_diffrn_reflns_limit_h_max 24
_diffrn_reflns_limit_h_min -24
_diffrn_reflns_limit_k_max 14
_diffrn_reflns_limit_k_min 0
_diffrn_reflns_limit_l_max 16
_diffrn_reflns_limit_l_min 0
_diffrn_reflns_number 24499
_diffrn_reflns_theta_full 25
_diffrn_reflns_theta_max 27.18
_diffrn_reflns_theta_min 1.07
_exptl_absorpt_coefficient_mu 4.596
_exptl_absorpt_correction_T_max 0.8375
_exptl_absorpt_correction_T_min 0.2608
_exptl_absorpt_correction_type multi-scan
_exptl_absorpt_process_details 'BRUKER Sadabs'
_exptl_crystal_colour red
_exptl_crystal_density_diffrn 1.61
_exptl_crystal_density_method 'not measured'
_exptl_crystal_description prism
_exptl_crystal_F_000 1264
_exptl_crystal_size_max 0.4
_exptl_crystal_size_mid 0.19
_exptl_crystal_size_min 0.04
_refine_diff_density_max 2.37
_refine_diff_density_min -3.456
_refine_diff_density_rms 0.282
_refine_ls_extinction_method none
_refine_ls_goodness_of_fit_ref 0.926
_refine_ls_hydrogen_treatment mixed
_refine_ls_matrix_type full
_refine_ls_number_parameters 297
_refine_ls_number_reflns 5083
_refine_ls_number_restraints 3
_refine_ls_restrained_S_all 0.926
_refine_ls_R_factor_all 0.0747
_refine_ls_R_factor_gt 0.052
_refine_ls_shift/su_max 0.001
_refine_ls_shift/su_mean 0
_refine_ls_structure_factor_coef Fsqd
_refine_ls_weighting_details 'calc w=1/[\s^2^(Fo^2^)+(0.0715P)^2^+0.0000P] where P=(Fo^2^+2Fc^2^)/3'
_refine_ls_weighting_scheme calc
_refine_ls_wR_factor_gt 0.12
_refine_ls_wR_factor_ref 0.1321
_reflns_number_gt 3501
_reflns_number_total 5083
_reflns_threshold_expression >2sigma(I)
_cod_data_source_file ic101261f_si_002_3.cif
_cod_data_source_block comp7
_cod_database_code 4316623

loop_
_symmetry_equiv_pos_as_xyz
'x, y, z'
'-x, y+1/2, -z+1/2'
'-x, -y, -z'
'x, -y-1/2, z-1/2'

loop_
_atom_site_label
_atom_site_type_symbol
_atom_site_fract_x
_atom_site_fract_y
_atom_site_fract_z
_atom_site_U_iso_or_equiv
_atom_site_adp_type
_atom_site_occupancy
_atom_site_symmetry_multiplicity
_atom_site_calc_flag
_atom_site_refinement_flags
_atom_site_disorder_assembly
_atom_site_disorder_group
W1 W 0.600129(19) 0.91115(3) 0.23891(3) 0.01752(12) Uani 1 1 d . . .
P1 P 0.65639(13) 1.06696(19) 0.35102(19) 0.0207(5) Uani 1 1 d D . .
O1 O 0.7519(3) 0.9116(5) 0.1415(6) 0.0305(15) Uani 1 1 d . . .
O2 O 0.6452(4) 0.6418(6) 0.2685(6) 0.0404(18) Uani 1 1 d . . .
O3 O 0.6201(4) 1.0968(5) 0.4625(5) 0.0269(15) Uani 1 1 d D . .
Cl1 Cl 0.53734(12) 0.8669(2) 0.41069(17) 0.0273(5) Uani 1 1 d . . .
C1 C 0.6966(5) 0.9131(7) 0.1794(7) 0.0228(19) Uani 1 1 d . . .
C2 C 0.6304(5) 0.7415(8) 0.2598(7) 0.0247(19) Uani 1 1 d . . .
C3 C 0.5114(5) 0.8636(9) 0.1186(8) 0.031(2) Uani 1 1 d . . .
H3 H 0.4967 0.7834 0.1117 0.037 Uiso 1 1 calc R . .
C4 C 0.4819(5) 0.9512(9) 0.1869(8) 0.033(2) Uani 1 1 d . . .
H4 H 0.4429 0.9395 0.2306 0.04 Uiso 1 1 calc R . .
C5 C 0.5207(5) 1.0590(8) 0.1784(8) 0.027(2) Uani 1 1 d . . .
H5 H 0.5133 1.1302 0.2169 0.032 Uiso 1 1 calc R . .
C6 C 0.5735(5) 1.0390(9) 0.0999(7) 0.031(2) Uani 1 1 d . . .
H6 H 0.6067 1.0953 0.0769 0.037 Uiso 1 1 calc R . .
C7 C 0.5664(5) 0.9176(9) 0.0630(7) 0.032(2) Uani 1 1 d . . .
H7 H 0.5938 0.8807 0.0108 0.039 Uiso 1 1 calc R . .
C8 C 0.7515(5) 1.0859(7) 0.3575(6) 0.0174(17) Uani 1 1 d . . .
C9 C 0.7790(5) 1.1950(7) 0.3083(7) 0.0207(18) Uani 1 1 d . . .
C10 C 0.8433(5) 1.1861(8) 0.2580(8) 0.0236(19) Uani 1 1 d . . .
H10 H 0.8586 1.2528 0.2187 0.028 Uiso 1 1 calc R . .
C11 C 0.8868(4) 1.0855(8) 0.2617(8) 0.025(2) Uani 1 1 d . . .
C12 C 0.8647(5) 0.9922(8) 0.3286(8) 0.027(2) Uani 1 1 d . . .
H12 H 0.8956 0.9283 0.3414 0.033 Uiso 1 1 calc R . .
C13 C 0.7996(4) 0.9889(7) 0.3771(7) 0.0197(18) Uani 1 1 d . . .
C14 C 0.7442(5) 1.3231(8) 0.3087(8) 0.026(2) Uani 1 1 d . . .
C15 C 0.8012(5) 1.4184(7) 0.3076(13) 0.052(4) Uani 1 1 d . . .
H15A H 0.7802 1.4977 0.3062 0.078 Uiso 1 1 calc R . .
H15B H 0.83 1.4077 0.2454 0.078 Uiso 1 1 calc R . .
H15C H 0.8296 1.4104 0.3706 0.078 Uiso 1 1 calc R . .
C16 C 0.6970(5) 1.3455(8) 0.4058(7) 0.028(2) Uani 1 1 d . . .
H16A H 0.7224 1.3265 0.4699 0.042 Uiso 1 1 calc R . .
H16B H 0.656 1.2947 0.4011 0.042 Uiso 1 1 calc R . .
H16C H 0.6829 1.4292 0.4073 0.042 Uiso 1 1 calc R . .
C17 C 0.7063(5) 1.3496(9) 0.2028(8) 0.034(2) Uani 1 1 d . . .
H17A H 0.6877 1.4307 0.2042 0.051 Uiso 1 1 calc R . .
H17B H 0.6685 1.2927 0.1934 0.051 Uiso 1 1 calc R . .
H17C H 0.7389 1.3419 0.1447 0.051 Uiso 1 1 calc R . .
C18 C 0.9570(5) 1.0784(8) 0.2010(9) 0.032(2) Uani 1 1 d . . .
C19 C 1.0170(6) 1.0781(9) 0.2831(11) 0.043(3) Uani 1 1 d . . .
H19A H 1.0606 1.0608 0.2476 0.065 Uiso 1 1 calc R . .
H19B H 1.0081 1.0171 0.3362 0.065 Uiso 1 1 calc R . .
H19C H 1.0198 1.1564 0.3168 0.065 Uiso 1 1 calc R . .
C20 C 0.9586(6) 0.9592(10) 0.1384(10) 0.044(3) Uani 1 1 d . . .
H20A H 0.9242 0.9621 0.0823 0.066 Uiso 1 1 calc R . .
H20B H 0.948 0.8928 0.1856 0.066 Uiso 1 1 calc R . .
H20C H 1.0045 0.9477 0.1081 0.066 Uiso 1 1 calc R . .
C21 C 0.9672(5) 1.1846(10) 0.1250(9) 0.040(3) Uani 1 1 d . . .
H21A H 0.9653 1.2594 0.1644 0.061 Uiso 1 1 calc R . .
H21B H 0.9308 1.1838 0.072 0.061 Uiso 1 1 calc R . .
H21C H 1.0122 1.1776 0.0906 0.061 Uiso 1 1 calc R . .
C22 C 0.7886(5) 0.8788(8) 0.4522(8) 0.026(2) Uani 1 1 d . . .
C23 C 0.7993(5) 0.7582(8) 0.3948(8) 0.030(2) Uani 1 1 d . . .
H23A H 0.8478 0.7501 0.3745 0.045 Uiso 1 1 calc R . .
H23B H 0.7703 0.7557 0.3321 0.045 Uiso 1 1 calc R . .
H23C H 0.7866 0.6926 0.4416 0.045 Uiso 1 1 calc R . .
C24 C 0.8432(6) 0.8888(9) 0.5400(8) 0.036(2) Uani 1 1 d . . .
H24A H 0.8377 0.8225 0.5891 0.054 Uiso 1 1 calc R . .
H24B H 0.8372 0.9643 0.5773 0.054 Uiso 1 1 calc R . .
H24C H 0.8894 0.886 0.5092 0.054 Uiso 1 1 calc R . .
C25 C 0.7172(5) 0.8741(8) 0.5077(8) 0.031(2) Uani 1 1 d . . .
H25A H 0.6808 0.8667 0.4551 0.047 Uiso 1 1 calc R . .
H25B H 0.7103 0.9473 0.5481 0.047 Uiso 1 1 calc R . .
H25C H 0.7157 0.8054 0.5549 0.047 Uiso 1 1 calc R . .
H1 H 0.646(4) 1.175(3) 0.313(6) 0.007(19) Uiso 1 1 d D . .
H2 H 0.590(3) 1.044(5) 0.471(5) 0.02(3) Uiso 1 1 d D . .

loop_
_atom_site_aniso_label
_atom_site_aniso_U_11
_atom_site_aniso_U_22
_atom_site_aniso_U_33
_atom_site_aniso_U_23
_atom_site_aniso_U_13
_atom_site_aniso_U_12
W1 0.02386(19) 0.01792(17) 0.01079(17) -0.00069(14) 0.00034(12) -0.00068(15)
P1 0.0285(12) 0.0231(11) 0.0105(11) -0.0023(8) 0.0016(9) 0.0000(9)
O1 0.027(4) 0.043(4) 0.021(4) -0.010(3) 0.004(3) -0.001(3)
O2 0.047(5) 0.027(4) 0.047(5) -0.005(3) 0.010(4) 0.000(3)
O3 0.038(4) 0.028(3) 0.015(3) -0.005(3) 0.006(3) -0.003(3)
Cl1 0.0392(13) 0.0290(11) 0.0136(10) 0.0007(9) 0.0058(10) -0.0034(9)
C1 0.040(5) 0.025(4) 0.004(4) -0.003(3) -0.004(4) 0.005(4)
C2 0.026(5) 0.030(5) 0.018(5) 0.004(4) 0.004(4) -0.002(4)
C3 0.045(6) 0.028(5) 0.021(5) 0.002(4) -0.012(5) 0.006(4)
C4 0.032(6) 0.043(5) 0.025(6) -0.002(5) -0.007(4) -0.003(4)
C5 0.031(5) 0.030(5) 0.020(5) 0.006(4) -0.003(4) 0.000(4)
C6 0.050(6) 0.031(5) 0.012(4) 0.009(4) -0.008(4) -0.003(5)
C7 0.041(6) 0.051(6) 0.005(4) -0.007(4) -0.010(4) 0.016(5)
C8 0.033(5) 0.018(4) 0.001(3) 0.000(3) 0.003(3) 0.000(3)
C9 0.034(5) 0.020(4) 0.009(4) 0.003(3) -0.006(4) -0.007(3)
C10 0.026(5) 0.023(4) 0.022(5) -0.001(4) -0.002(4) -0.002(4)
C11 0.022(5) 0.027(4) 0.025(5) -0.005(4) 0.001(4) -0.004(4)
C12 0.037(5) 0.022(4) 0.022(5) -0.006(4) -0.006(4) 0.006(4)
C13 0.026(5) 0.021(4) 0.012(4) 0.002(3) -0.005(4) -0.003(3)
C14 0.037(5) 0.020(4) 0.021(5) -0.001(4) 0.004(4) 0.003(4)
C15 0.023(5) 0.006(4) 0.128(14) 0.013(5) 0.011(6) -0.003(4)
C16 0.041(6) 0.026(5) 0.017(5) -0.005(4) 0.006(4) 0.003(4)
C17 0.049(7) 0.029(5) 0.025(5) 0.002(4) 0.008(5) 0.005(4)
C18 0.034(5) 0.026(5) 0.035(6) -0.005(4) 0.008(5) 0.000(4)
C19 0.033(6) 0.050(7) 0.047(8) 0.007(5) -0.005(5) 0.001(5)
C20 0.048(7) 0.042(6) 0.043(7) -0.010(5) 0.008(6) 0.008(5)
C21 0.038(6) 0.049(6) 0.034(6) 0.006(5) 0.011(5) -0.003(5)
C22 0.033(5) 0.031(5) 0.014(5) 0.003(4) -0.004(4) 0.003(4)
C23 0.044(6) 0.022(4) 0.024(5) 0.006(4) 0.001(4) 0.005(4)
C24 0.047(6) 0.043(6) 0.017(5) 0.004(4) -0.007(5) -0.002(5)
C25 0.044(6) 0.030(5) 0.019(5) 0.008(4) 0.003(4) 0.004(4)

loop_
_atom_type_symbol
_atom_type_description
_atom_type_scat_dispersion_real
_atom_type_scat_dispersion_imag
_atom_type_scat_source
C C 0.0033 0.0016 'International Tables Vol C Tables 4.2.6.8 and 6.1.1.4'
H H 0 0 'International Tables Vol C Tables 4.2.6.8 and 6.1.1.4'
Cl Cl 0.1484 0.1585 'International Tables Vol C Tables 4.2.6.8 and 6.1.1.4'
O O 0.0106 0.006 'International Tables Vol C Tables 4.2.6.8 and 6.1.1.4'
P P 0.1023 0.0942 'International Tables Vol C Tables 4.2.6.8 and 6.1.1.4'
W W -0.849 6.8722 'International Tables Vol C Tables 4.2.6.8 and 6.1.1.4'

loop_
_geom_angle_atom_site_label_1
_geom_angle_atom_site_label_2
_geom_angle_atom_site_label_3
_geom_angle
_geom_angle_site_symmetry_1
_geom_angle_site_symmetry_3
_geom_angle_publ_flag
C2 W1 C1 77.8(3) . . ?
C2 W1 C7 103.8(4) . . ?
C1 W1 C7 84.1(4) . . ?
C2 W1 C6 138.2(4) . . ?
C1 W1 C6 85.0(4) . . ?
C7 W1 C6 36.1(3) . . ?
C2 W1 C3 94.9(4) . . ?
C1 W1 C3 115.6(4) . . ?
C7 W1 C3 35.0(4) . . ?
C6 W1 C3 59.0(3) . . ?
C2 W1 C5 152.6(3) . . ?
C1 W1 C5 117.9(3) . . ?
C7 W1 C5 59.2(3) . . ?
C6 W1 C5 35.7(3) . . ?
C3 W1 C5 58.6(3) . . ?
C2 W1 C4 119.2(4) . . ?
C1 W1 C4 140.4(4) . . ?
C7 W1 C4 57.9(4) . . ?
C6 W1 C4 58.1(4) . . ?
C3 W1 C4 34.8(3) . . ?
C5 W1 C4 34.5(3) . . ?
C2 W1 P1 117.2(3) . . ?
C1 W1 P1 78.7(2) . . ?
C7 W1 P1 130.3(3) . . ?
C6 W1 P1 95.8(3) . . ?
C3 W1 P1 147.5(2) . . ?
C5 W1 P1 88.9(2) . . ?
C4 W1 P1 115.9(2) . . ?
C2 W1 Cl1 80.9(3) . . ?
C1 W1 Cl1 140.0(3) . . ?
C7 W1 Cl1 134.1(3) . . ?
C6 W1 Cl1 131.6(3) . . ?
C3 W1 Cl1 99.6(3) . . ?
C5 W1 Cl1 96.0(2) . . ?
C4 W1 Cl1 79.7(3) . . ?
P1 W1 Cl1 81.58(8) . . ?
O3 P1 C8 111.6(4) . . ?
O3 P1 W1 117.1(3) . . ?
C8 P1 W1 122.4(3) . . ?
O3 P1 H1 94(3) . . ?
C8 P1 H1 94(3) . . ?
W1 P1 H1 111(3) . . ?
P1 O3 H2 106(3) . . ?
O1 C1 W1 177.4(8) . . ?
O2 C2 W1 176.6(8) . . ?
C7 C3 C4 108.2(9) . . ?
C7 C3 W1 71.4(5) . . ?
C4 C3 W1 75.0(6) . . ?
C7 C3 H3 125.9 . . ?
C4 C3 H3 125.9 . . ?
W1 C3 H3 119.5 . . ?
C5 C4 C3 108.9(10) . . ?
C5 C4 W1 71.3(5) . . ?
C3 C4 W1 70.2(6) . . ?
C5 C4 H4 125.6 . . ?
C3 C4 H4 125.6 . . ?
W1 C4 H4 124.5 . . ?
C4 C5 C6 107.1(9) . . ?
C4 C5 W1 74.2(5) . . ?
C6 C5 W1 70.2(5) . . ?
C4 C5 H5 126.5 . . ?
C6 C5 H5 126.5 . . ?
W1 C5 H5 120.9 . . ?
C7 C6 C5 107.6(9) . . ?
C7 C6 W1 72.0(5) . . ?
C5 C6 W1 74.1(5) . . ?
C7 C6 H6 126.2 . . ?
C5 C6 H6 126.2 . . ?
W1 C6 H6 119.6 . . ?
C3 C7 C6 108.1(9) . . ?
C3 C7 W1 73.6(6) . . ?
C6 C7 W1 72.0(5) . . ?
C3 C7 H7 125.9 . . ?
C6 C7 H7 125.9 . . ?
W1 C7 H7 120.3 . . ?
C13 C8 C9 117.5(8) . . ?
C13 C8 P1 123.9(6) . . ?
C9 C8 P1 115.8(6) . . ?
C10 C9 C8 117.1(8) . . ?
C10 C9 C14 116.3(7) . . ?
C8 C9 C14 126.5(8) . . ?
C9 C10 C11 125.0(8) . . ?
C9 C10 H10 117.5 . . ?
C11 C10 H10 117.5 . . ?
C10 C11 C12 115.5(8) . . ?
C10 C11 C18 122.9(8) . . ?
C12 C11 C18 121.5(8) . . ?
C13 C12 C11 123.8(8) . . ?
C13 C12 H12 118.1 . . ?
C11 C12 H12 118.1 . . ?
C12 C13 C8 118.7(8) . . ?
C12 C13 C22 114.1(7) . . ?
C8 C13 C22 127.1(8) . . ?
C15 C14 C16 108.5(9) . . ?
C15 C14 C17 101.4(9) . . ?
C16 C14 C17 112.3(8) . . ?
C15 C14 C9 108.8(7) . . ?
C16 C14 C9 113.5(7) . . ?
C17 C14 C9 111.6(7) . . ?
C14 C15 H15A 109.5 . . ?
C14 C15 H15B 109.5 . . ?
H15A C15 H15B 109.5 . . ?
C14 C15 H15C 109.5 . . ?
H15A C15 H15C 109.5 . . ?
H15B C15 H15C 109.5 . . ?
C14 C16 H16A 109.5 . . ?
C14 C16 H16B 109.5 . . ?
H16A C16 H16B 109.5 . . ?
C14 C16 H16C 109.5 . . ?
H16A C16 H16C 109.5 . . ?
H16B C16 H16C 109.5 . . ?
C14 C17 H17A 109.5 . . ?
C14 C17 H17B 109.5 . . ?
H17A C17 H17B 109.5 . . ?
C14 C17 H17C 109.5 . . ?
H17A C17 H17C 109.5 . . ?
H17B C17 H17C 109.5 . . ?
C21 C18 C20 109.7(10) . . ?
C21 C18 C19 109.0(8) . . ?
C20 C18 C19 109.1(9) . . ?
C21 C18 C11 112.4(8) . . ?
C20 C18 C11 108.2(8) . . ?
C19 C18 C11 108.4(9) . . ?
C18 C19 H19A 109.5 . . ?
C18 C19 H19B 109.5 . . ?
H19A C19 H19B 109.5 . . ?
C18 C19 H19C 109.5 . . ?
H19A C19 H19C 109.5 . . ?
H19B C19 H19C 109.5 . . ?
C18 C20 H20A 109.5 . . ?
C18 C20 H20B 109.5 . . ?
H20A C20 H20B 109.5 . . ?
C18 C20 H20C 109.5 . . ?
H20A C20 H20C 109.5 . . ?
H20B C20 H20C 109.5 . . ?
C18 C21 H21A 109.5 . . ?
C18 C21 H21B 109.5 . . ?
H21A C21 H21B 109.5 . . ?
C18 C21 H21C 109.5 . . ?
H21A C21 H21C 109.5 . . ?
H21B C21 H21C 109.5 . . ?
C24 C22 C23 108.3(8) . . ?
C24 C22 C25 106.4(8) . . ?
C23 C22 C25 107.7(8) . . ?
C24 C22 C13 106.9(7) . . ?
C23 C22 C13 112.2(8) . . ?
C25 C22 C13 115.0(7) . . ?
C22 C23 H23A 109.5 . . ?
C22 C23 H23B 109.5 . . ?
H23A C23 H23B 109.5 . . ?
C22 C23 H23C 109.5 . . ?
H23A C23 H23C 109.5 . . ?
H23B C23 H23C 109.5 . . ?
C22 C24 H24A 109.5 . . ?
C22 C24 H24B 109.5 . . ?
H24A C24 H24B 109.5 . . ?
C22 C24 H24C 109.5 . . ?
H24A C24 H24C 109.5 . . ?
H24B C24 H24C 109.5 . . ?
C22 C25 H25A 109.5 . . ?
C22 C25 H25B 109.5 . . ?
H25A C25 H25B 109.5 . . ?
C22 C25 H25C 109.5 . . ?
H25A C25 H25C 109.5 . . ?
H25B C25 H25C 109.5 . . ?

loop_
_geom_bond_atom_site_label_1
_geom_bond_atom_site_label_2
_geom_bond_distance
_geom_bond_site_symmetry_2
_geom_bond_publ_flag
W1 C2 1.971(9) . ?
W1 C1 1.980(10) . ?
W1 C7 2.294(9) . ?
W1 C6 2.294(9) . ?
W1 C3 2.321(10) . ?
W1 C5 2.346(9) . ?
W1 C4 2.383(10) . ?
W1 P1 2.460(2) . ?
W1 Cl1 2.507(2) . ?
P1 O3 1.590(7) . ?
P1 C8 1.823(9) . ?
P1 H1 1.30(2) . ?
O1 C1 1.155(11) . ?
O2 C2 1.137(10) . ?
O3 H2 0.83(2) . ?
C3 C7 1.389(14) . ?
C3 C4 1.406(14) . ?
C3 H3 0.93 . ?
C4 C5 1.401(13) . ?
C4 H4 0.93 . ?
C5 C6 1.422(13) . ?
C5 H5 0.93 . ?
C6 C7 1.420(13) . ?
C6 H6 0.93 . ?
C7 H7 0.93 . ?
C8 C13 1.427(11) . ?
C8 C9 1.448(11) . ?
C9 C10 1.378(12) . ?
C9 C14 1.557(11) . ?
C10 C11 1.383(12) . ?
C10 H10 0.93 . ?
C11 C12 1.390(13) . ?
C11 C18 1.538(13) . ?
C12 C13 1.380(13) . ?
C12 H12 0.93 . ?
C13 C22 1.547(12) . ?
C14 C15 1.508(12) . ?
C14 C16 1.531(12) . ?
C14 C17 1.536(14) . ?
C15 H15A 0.96 . ?
C15 H15B 0.96 . ?
C15 H15C 0.96 . ?
C16 H16A 0.96 . ?
C16 H16B 0.96 . ?
C16 H16C 0.96 . ?
C17 H17A 0.96 . ?
C17 H17B 0.96 . ?
C17 H17C 0.96 . ?
C18 C21 1.519(14) . ?
C18 C20 1.528(13) . ?
C18 C19 1.535(16) . ?
C19 H19A 0.96 . ?
C19 H19B 0.96 . ?
C19 H19C 0.96 . ?
C20 H20A 0.96 . ?
C20 H20B 0.96 . ?
C20 H20C 0.96 . ?
C21 H21A 0.96 . ?
C21 H21B 0.96 . ?
C21 H21C 0.96 . ?
C22 C24 1.517(13) . ?
C22 C23 1.522(12) . ?
C22 C25 1.526(13) . ?
C23 H23A 0.96 . ?
C23 H23B 0.96 . ?
C23 H23C 0.96 . ?
C24 H24A 0.96 . ?
C24 H24B 0.96 . ?
C24 H24C 0.96 . ?
C25 H25A 0.96 . ?
C25 H25B 0.96 . ?
C25 H25C 0.96 . ?
